data_4106556
loop_
_publ_author_name
'Jacky Chi-Hung Chan'
'Wai Han Lam'
'Hok-Lai Wong'
'Nianyong Zhu'
'Wing-Tak Wong'
'Vivian Wing-Wah Yam'

_publ_contact_author_address
;
Department of Chemistry
The University of Hong Kong
Pokfulam Road, Pokfulam,
Hong Kong SAR, 
P. R. CHINA
;
_publ_contact_author_email wwyam@hku.hk
_publ_contact_author_fax '(852)2915 5176'
_publ_contact_author_name 'Professor V.W.W. YAM'
_publ_contact_author_phone '(852)2859 2153'
_publ_section_title
;
 Diarylethene-Containing Cyclometalated Platinum(II) Complexes: Tunable
 Photochromism via Metal Coordination and Rational Ligand Design
;
_journal_name_full 'Journal of the American Chemical Society'
_journal_page_first 12690
_journal_page_last 12705
_journal_paper_doi 10.1021/ja203946g
_journal_volume 133
_journal_year 2011
_chemical_formula_moiety 'C27 H27 N O2 Pt S3'
_chemical_formula_sum 'C27 H27 N O2 Pt S3'
_chemical_formula_weight 688.77
_chemical_name_systematic
;
 ?
;
_space_group_IT_number 2
_symmetry_cell_setting triclinic
_symmetry_space_group_name_Hall '-P 1'
_symmetry_space_group_name_H-M 'P -1'
_atom_sites_solution_hydrogens geom
_atom_sites_solution_primary direct
_atom_sites_solution_secondary difmap
_audit_creation_method SHELXL-97
_cell_angle_alpha 90.585(10)
_cell_angle_beta 92.948(10)
_cell_angle_gamma 91.306(10)
_cell_formula_units_Z 2
_cell_length_a 8.4120(7)
_cell_length_b 9.6060(7)
_cell_length_c 16.4980(13)
_cell_measurement_reflns_used 0
_cell_measurement_temperature 301(2)
_cell_measurement_theta_max 0
_cell_measurement_theta_min 0
_cell_volume 1330.94(18)
_computing_cell_refinement 'Bruker XSCANS'
_computing_data_collection 'Bruker XSCANS'
_computing_data_reduction 'Bruker SHELXTL'
_computing_molecular_graphics 'Ortep-3 for Windows (Farrugia, 1997)'
_computing_publication_material 'WinGX publication routines (Farrugia, 1999)'
_computing_structure_refinement 'SHELXL-97 (Sheldrick, 1997)'
_computing_structure_solution SHELXS-97
_diffrn_ambient_temperature 301(2)
_diffrn_measured_fraction_theta_full 0.976
_diffrn_measured_fraction_theta_max 0.976
_diffrn_measurement_device_type 'Bruker Smart CCD 1000'
_diffrn_measurement_method 'phi and omega scans'
_diffrn_radiation_monochromator graphite
_diffrn_radiation_source 'fine-focus sealed tube'
_diffrn_radiation_type MoK\a
_diffrn_radiation_wavelength 0.71073
_diffrn_reflns_av_R_equivalents 0.0175
_diffrn_reflns_av_sigmaI/netI 0.0242
_diffrn_reflns_limit_h_max 8
_diffrn_reflns_limit_h_min -10
_diffrn_reflns_limit_k_max 11
_diffrn_reflns_limit_k_min -11
_diffrn_reflns_limit_l_max 20
_diffrn_reflns_limit_l_min -20
_diffrn_reflns_number 8926
_diffrn_reflns_theta_full 25.67
_diffrn_reflns_theta_max 25.67
_diffrn_reflns_theta_min 2.12
_exptl_absorpt_coefficient_mu 5.531
_exptl_absorpt_correction_T_max 1.000000
_exptl_absorpt_correction_T_min 0.605422
_exptl_absorpt_correction_type empirical
_exptl_absorpt_process_details SADABS
_exptl_crystal_colour orange
_exptl_crystal_density_diffrn 1.719
_exptl_crystal_description block
_exptl_crystal_F_000 676
_exptl_crystal_size_max 0.43
_exptl_crystal_size_mid 0.26
_exptl_crystal_size_min 0.1
_refine_diff_density_max 0.721
_refine_diff_density_min -0.727
_refine_diff_density_rms 0.068
_refine_ls_extinction_method none
_refine_ls_goodness_of_fit_ref 1.011
_refine_ls_hydrogen_treatment constr
_refine_ls_matrix_type full
_refine_ls_number_parameters 314
_refine_ls_number_reflns 4930
_refine_ls_number_restraints 0
_refine_ls_restrained_S_all 1.011
_refine_ls_R_factor_all 0.0210
_refine_ls_R_factor_gt 0.0189
_refine_ls_shift/su_max 0.002
_refine_ls_shift/su_mean 0.000
_refine_ls_structure_factor_coef Fsqd
_refine_ls_weighting_details 'calc w=1/[\s^2^(Fo^2^)+(0.0262P)^2^+0.6773P] where P=(Fo^2^+2Fc^2^)/3'
_refine_ls_weighting_scheme calc
_refine_ls_wR_factor_gt 0.0472
_refine_ls_wR_factor_ref 0.0484
_reflns_number_gt 4639
_reflns_number_total 4930
_reflns_threshold_expression >2sigma(I)
_cod_data_source_file ja203946g_si_005.cif
_cod_data_source_block shelxl
_cod_database_code 4106556

loop_
_symmetry_equiv_pos_as_xyz
'x, y, z'
'-x, -y, -z'

loop_
_atom_site_label
_atom_site_type_symbol
_atom_site_fract_x
_atom_site_fract_y
_atom_site_fract_z
_atom_site_U_iso_or_equiv
_atom_site_adp_type
_atom_site_occupancy
_atom_site_symmetry_multiplicity
_atom_site_calc_flag
_atom_site_refinement_flags
C1 C 0.3246(4) 0.1034(4) 0.05702(19) 0.0513(8) Uani 1 1 d .
H1 H 0.3929 0.1803 0.0535 0.062 Uiso 1 1 calc R
C2 C 0.2711(4) 0.0689(4) 0.1326(2) 0.0576(9) Uani 1 1 d .
C3 C 0.1695(5) -0.0462(5) 0.1362(2) 0.0638(10) Uani 1 1 d .
H3 H 0.1298 -0.0719 0.1856 0.077 Uiso 1 1 calc R
C4 C 0.1267(4) -0.1229(4) 0.0670(2) 0.0579(9) Uani 1 1 d .
H4 H 0.0584 -0.2000 0.0696 0.070 Uiso 1 1 calc R
C5 C 0.1862(4) -0.0844(3) -0.00641(19) 0.0459(7) Uani 1 1 d .
C6 C 0.1594(4) -0.1519(3) -0.08424(19) 0.0453(7) Uani 1 1 d .
C7 C 0.2242(3) -0.0932(3) -0.15091(18) 0.0381(6) Uani 1 1 d .
C8 C 0.1827(4) -0.1758(3) -0.22266(18) 0.0413(6) Uani 1 1 d .
C9 C 0.0915(4) -0.2933(3) -0.20678(19) 0.0455(7) Uani 1 1 d .
C10 C 0.3966(5) -0.3635(4) -0.3278(3) 0.0728(11) Uani 1 1 d .
H10A H 0.3940 -0.3759 -0.2702 0.109 Uiso 1 1 calc R
H10B H 0.5051 -0.3617 -0.3433 0.109 Uiso 1 1 calc R
H10C H 0.3394 -0.4392 -0.3553 0.109 Uiso 1 1 calc R
C11 C 0.3211(4) -0.2299(4) -0.3504(2) 0.0533(8) Uani 1 1 d .
C12 C 0.2300(4) -0.1458(3) -0.30617(18) 0.0438(6) Uani 1 1 d .
C13 C 0.1764(4) -0.0267(4) -0.3510(2) 0.0525(8) Uani 1 1 d .
H13 H 0.1130 0.0407 -0.3291 0.063 Uiso 1 1 calc R
C14 C 0.2257(5) -0.0208(4) -0.4275(2) 0.0647(10) Uani 1 1 d .
C15 C 0.1935(6) 0.0871(6) -0.4910(3) 0.0944(16) Uani 1 1 d .
H15A H 0.1175 0.1514 -0.4721 0.142 Uiso 1 1 calc R
H15B H 0.1516 0.0425 -0.5401 0.142 Uiso 1 1 calc R
H15C H 0.2908 0.1364 -0.5013 0.142 Uiso 1 1 calc R
C16 C 0.1300(6) -0.6161(5) -0.1902(3) 0.0896(16) Uani 1 1 d .
H16A H 0.2314 -0.5707 -0.1782 0.134 Uiso 1 1 calc R
H16B H 0.1458 -0.7102 -0.2077 0.134 Uiso 1 1 calc R
H16C H 0.0695 -0.6165 -0.1424 0.134 Uiso 1 1 calc R
C17 C 0.0411(4) -0.5393(4) -0.2565(3) 0.0593(9) Uani 1 1 d .
C18 C 0.0243(4) -0.3990(3) -0.2648(2) 0.0491(7) Uani 1 1 d .
C19 C -0.0644(4) -0.3658(4) -0.3381(2) 0.0549(8) Uani 1 1 d .
H19 H -0.0865 -0.2748 -0.3529 0.066 Uiso 1 1 calc R
C20 C -0.1134(5) -0.4774(4) -0.3839(2) 0.0653(10) Uani 1 1 d .
C21 C -0.2120(7) -0.4818(5) -0.4627(3) 0.0897(15) Uani 1 1 d .
H21A H -0.3140 -0.5245 -0.4541 0.135 Uiso 1 1 calc R
H21B H -0.1586 -0.5351 -0.5021 0.135 Uiso 1 1 calc R
H21C H -0.2263 -0.3888 -0.4819 0.135 Uiso 1 1 calc R
C22 C 0.3254(5) 0.1540(5) 0.2068(2) 0.0766(12) Uani 1 1 d .
H22A H 0.4360 0.1381 0.2198 0.115 Uiso 1 1 calc R
H22B H 0.2639 0.1269 0.2517 0.115 Uiso 1 1 calc R
H22C H 0.3108 0.2510 0.1961 0.115 Uiso 1 1 calc R
C23 C 0.6509(6) 0.4510(5) -0.0793(3) 0.0780(12) Uani 1 1 d .
H23A H 0.5769 0.5207 -0.0651 0.117 Uiso 1 1 calc R
H23B H 0.7275 0.4908 -0.1141 0.117 Uiso 1 1 calc R
H23C H 0.7047 0.4173 -0.0309 0.117 Uiso 1 1 calc R
C24 C 0.5628(4) 0.3325(3) -0.1228(2) 0.0524(8) Uani 1 1 d .
C25 C 0.5751(4) 0.3172(4) -0.2068(2) 0.0575(8) Uani 1 1 d .
H25 H 0.6372 0.3836 -0.2321 0.069 Uiso 1 1 calc R
C26 C 0.5046(4) 0.2137(4) -0.2559(2) 0.0562(8) Uani 1 1 d .
C27 C 0.5296(7) 0.2148(6) -0.3455(2) 0.0964(18) Uani 1 1 d .
H27A H 0.5819 0.1313 -0.3606 0.145 Uiso 1 1 calc R
H27B H 0.5944 0.2944 -0.3581 0.145 Uiso 1 1 calc R
H27C H 0.4284 0.2192 -0.3750 0.145 Uiso 1 1 calc R
N1 N 0.2828(3) 0.0312(3) -0.01131(15) 0.0432(6) Uani 1 1 d .
O1 O 0.4817(3) 0.2532(2) -0.07884(14) 0.0508(5) Uani 1 1 d .
O2 O 0.4156(3) 0.1124(2) -0.23460(13) 0.0517(5) Uani 1 1 d .
S1 S 0.05199(11) -0.30413(9) -0.10504(5) 0.0534(2) Uani 1 1 d .
S2 S 0.34151(14) -0.16208(12) -0.44621(6) 0.0721(3) Uani 1 1 d .
S3 S -0.04968(14) -0.62798(10) -0.33840(8) 0.0753(3) Uani 1 1 d .
Pt1 Pt 0.352649(13) 0.077686(11) -0.121851(6) 0.03905(5) Uani 1 1 d .

loop_
_atom_site_aniso_label
_atom_site_aniso_U_11
_atom_site_aniso_U_22
_atom_site_aniso_U_33
_atom_site_aniso_U_23
_atom_site_aniso_U_13
_atom_site_aniso_U_12
C1 0.0481(18) 0.064(2) 0.0419(17) -0.0034(15) 0.0026(14) 0.0132(15)
C2 0.054(2) 0.081(2) 0.0386(17) -0.0032(16) 0.0021(15) 0.0232(18)
C3 0.062(2) 0.092(3) 0.0400(18) 0.0104(18) 0.0117(16) 0.015(2)
C4 0.055(2) 0.075(2) 0.0453(18) 0.0118(17) 0.0075(15) 0.0020(17)
C5 0.0415(16) 0.0551(18) 0.0415(16) 0.0074(13) 0.0020(13) 0.0051(14)
C6 0.0418(16) 0.0532(17) 0.0409(16) 0.0091(13) 0.0017(13) -0.0015(13)
C7 0.0366(14) 0.0383(14) 0.0393(15) 0.0015(11) 0.0014(12) 0.0014(11)
C8 0.0404(15) 0.0405(15) 0.0431(16) 0.0045(12) 0.0006(12) 0.0021(12)
C9 0.0450(16) 0.0442(16) 0.0471(17) 0.0049(13) -0.0002(13) 0.0001(13)
C10 0.073(3) 0.060(2) 0.087(3) -0.013(2) 0.017(2) 0.0053(19)
C11 0.057(2) 0.0546(18) 0.0485(18) -0.0072(15) 0.0097(15) -0.0103(15)
C12 0.0435(16) 0.0467(16) 0.0405(15) -0.0025(12) 0.0008(13) -0.0072(13)
C13 0.0561(19) 0.0566(19) 0.0438(17) 0.0073(15) -0.0039(15) -0.0102(15)
C14 0.066(2) 0.078(2) 0.049(2) 0.0108(18) -0.0075(17) -0.0189(19)
C15 0.096(4) 0.120(4) 0.064(3) 0.043(3) -0.015(2) -0.028(3)
C16 0.079(3) 0.057(2) 0.134(5) 0.031(3) 0.008(3) 0.009(2)
C17 0.0473(18) 0.0444(17) 0.087(3) 0.0032(17) 0.0141(18) -0.0044(14)
C18 0.0464(17) 0.0434(16) 0.0580(19) -0.0001(14) 0.0095(15) -0.0036(13)
C19 0.064(2) 0.0468(17) 0.0535(19) -0.0068(14) 0.0042(16) -0.0055(15)
C20 0.070(2) 0.065(2) 0.061(2) -0.0143(18) 0.0139(19) -0.0195(19)
C21 0.116(4) 0.089(3) 0.062(3) -0.020(2) 0.000(3) -0.036(3)
C22 0.085(3) 0.099(3) 0.046(2) -0.016(2) 0.0002(19) 0.027(2)
C23 0.084(3) 0.068(3) 0.080(3) -0.016(2) 0.006(2) -0.021(2)
C24 0.0470(18) 0.0486(17) 0.061(2) -0.0007(15) 0.0010(15) -0.0035(14)
C25 0.056(2) 0.062(2) 0.054(2) 0.0080(16) 0.0063(16) -0.0130(16)
C26 0.055(2) 0.068(2) 0.0456(18) 0.0069(16) 0.0067(15) -0.0116(17)
C27 0.115(4) 0.125(4) 0.047(2) 0.003(2) 0.012(2) -0.064(3)
N1 0.0398(13) 0.0553(15) 0.0352(12) 0.0003(11) 0.0036(10) 0.0085(11)
O1 0.0525(13) 0.0502(12) 0.0492(12) -0.0069(10) 0.0026(10) -0.0066(10)
O2 0.0587(14) 0.0573(13) 0.0387(11) -0.0001(10) 0.0065(10) -0.0153(11)
S1 0.0552(5) 0.0554(5) 0.0495(4) 0.0139(4) 0.0040(4) -0.0092(4)
S2 0.0881(7) 0.0854(7) 0.0430(5) -0.0099(4) 0.0160(5) -0.0217(6)
S3 0.0778(7) 0.0466(5) 0.1028(8) -0.0172(5) 0.0276(6) -0.0158(5)
Pt1 0.03930(7) 0.04290(7) 0.03503(7) 0.00157(4) 0.00249(4) 0.00114(5)

loop_
_atom_type_symbol
_atom_type_description
_atom_type_scat_dispersion_real
_atom_type_scat_dispersion_imag
_atom_type_scat_source
C C 0.0033 0.0016 'International Tables Vol C Tables 4.2.6.8 and 6.1.1.4'
H H 0.0000 0.0000 'International Tables Vol C Tables 4.2.6.8 and 6.1.1.4'
N N 0.0061 0.0033 'International Tables Vol C Tables 4.2.6.8 and 6.1.1.4'
O O 0.0106 0.0060 'International Tables Vol C Tables 4.2.6.8 and 6.1.1.4'
S S 0.1246 0.1234 'International Tables Vol C Tables 4.2.6.8 and 6.1.1.4'
Pt Pt -1.7033 8.3905 'International Tables Vol C Tables 4.2.6.8 and 6.1.1.4'

loop_
_geom_angle_atom_site_label_1
_geom_angle_atom_site_label_2
_geom_angle_atom_site_label_3
_geom_angle
N1 C1 C2 123.3(4)
N1 C1 H1 118.3
C2 C1 H1 118.3
C3 C2 C1 117.1(3)
C3 C2 C22 122.6(4)
C1 C2 C22 120.2(4)
C4 C3 C2 120.5(3)
C4 C3 H3 119.8
C2 C3 H3 119.8
C3 C4 C5 119.6(4)
C3 C4 H4 120.2
C5 C4 H4 120.2
N1 C5 C4 120.6(3)
N1 C5 C6 111.3(3)
C4 C5 C6 128.1(3)
C7 C6 C5 119.1(3)
C7 C6 S1 114.1(2)
C5 C6 S1 126.9(2)
C6 C7 C8 110.4(3)
C6 C7 Pt1 111.9(2)
C8 C7 Pt1 137.7(2)
C9 C8 C7 112.9(3)
C9 C8 C12 120.8(3)
C7 C8 C12 126.3(3)
C8 C9 C18 128.1(3)
C8 C9 S1 111.9(2)
C18 C9 S1 120.0(2)
C11 C10 H10A 109.5
C11 C10 H10B 109.5
H10A C10 H10B 109.5
C11 C10 H10C 109.5
H10A C10 H10C 109.5
H10B C10 H10C 109.5
C12 C11 C10 129.6(3)
C12 C11 S2 110.1(3)
C10 C11 S2 120.2(3)
C11 C12 C13 112.4(3)
C11 C12 C8 124.4(3)
C13 C12 C8 123.1(3)
C14 C13 C12 114.4(3)
C14 C13 H13 122.8
C12 C13 H13 122.8
C13 C14 C15 129.1(4)
C13 C14 S2 109.6(3)
C15 C14 S2 121.3(3)
C14 C15 H15A 109.5
C14 C15 H15B 109.5
H15A C15 H15B 109.5
C14 C15 H15C 109.5
H15A C15 H15C 109.5
H15B C15 H15C 109.5
C17 C16 H16A 109.5
C17 C16 H16B 109.5
H16A C16 H16B 109.5
C17 C16 H16C 109.5
H16A C16 H16C 109.5
H16B C16 H16C 109.5
C18 C17 C16 128.5(4)
C18 C17 S3 110.7(3)
C16 C17 S3 120.7(3)
C17 C18 C19 111.9(3)
C17 C18 C9 124.6(3)
C19 C18 C9 123.5(3)
C20 C19 C18 114.4(3)
C20 C19 H19 122.8
C18 C19 H19 122.8
C19 C20 C21 128.9(4)
C19 C20 S3 110.1(3)
C21 C20 S3 121.1(3)
C20 C21 H21A 109.5
C20 C21 H21B 109.5
H21A C21 H21B 109.5
C20 C21 H21C 109.5
H21A C21 H21C 109.5
H21B C21 H21C 109.5
C2 C22 H22A 109.5
C2 C22 H22B 109.5
H22A C22 H22B 109.5
C2 C22 H22C 109.5
H22A C22 H22C 109.5
H22B C22 H22C 109.5
C24 C23 H23A 109.5
C24 C23 H23B 109.5
H23A C23 H23B 109.5
C24 C23 H23C 109.5
H23A C23 H23C 109.5
H23B C23 H23C 109.5
O1 C24 C25 125.3(3)
O1 C24 C23 115.7(3)
C25 C24 C23 119.0(3)
C26 C25 C24 126.6(3)
C26 C25 H25 116.7
C24 C25 H25 116.7
O2 C26 C25 127.5(3)
O2 C26 C27 113.2(3)
C25 C26 C27 119.3(3)
C26 C27 H27A 109.5
C26 C27 H27B 109.5
H27A C27 H27B 109.5
C26 C27 H27C 109.5
H27A C27 H27C 109.5
H27B C27 H27C 109.5
C1 N1 C5 118.8(3)
C1 N1 Pt1 125.2(2)
C5 N1 Pt1 116.0(2)
C24 O1 Pt1 124.2(2)
C26 O2 Pt1 125.0(2)
C6 S1 C9 90.75(15)
C14 S2 C11 93.40(17)
C20 S3 C17 92.91(18)
C7 Pt1 O2 94.66(11)
C7 Pt1 N1 81.64(11)
O2 Pt1 N1 176.28(9)
C7 Pt1 O1 174.00(10)
O2 Pt1 O1 91.33(9)
N1 Pt1 O1 92.37(10)

loop_
_geom_bond_atom_site_label_1
_geom_bond_atom_site_label_2
_geom_bond_distance
C1 N1 1.344(4)
C1 C2 1.388(5)
C1 H1 0.9300
C2 C3 1.386(6)
C2 C22 1.511(5)
C3 C4 1.380(6)
C3 H3 0.9300
C4 C5 1.384(4)
C4 H4 0.9300
C5 N1 1.367(4)
C5 C6 1.437(5)
C6 C7 1.373(4)
C6 S1 1.723(3)
C7 C8 1.441(4)
C7 Pt1 1.986(3)
C8 C9 1.385(4)
C8 C12 1.483(4)
C9 C18 1.472(5)
C9 S1 1.731(3)
C10 C11 1.487(5)
C10 H10A 0.9600
C10 H10B 0.9600
C10 H10C 0.9600
C11 C12 1.359(5)
C11 S2 1.732(3)
C12 C13 1.437(4)
C13 C14 1.350(5)
C13 H13 0.9300
C14 C15 1.500(5)
C14 S2 1.723(5)
C15 H15A 0.9600
C15 H15B 0.9600
C15 H15C 0.9600
C16 C17 1.503(6)
C16 H16A 0.9600
C16 H16B 0.9600
C16 H16C 0.9600
C17 C18 1.365(5)
C17 S3 1.724(4)
C18 C19 1.430(5)
C19 C20 1.350(5)
C19 H19 0.9300
C20 C21 1.505(6)
C20 S3 1.720(5)
C21 H21A 0.9600
C21 H21B 0.9600
C21 H21C 0.9600
C22 H22A 0.9600
C22 H22B 0.9600
C22 H22C 0.9600
C23 C24 1.500(5)
C23 H23A 0.9600
C23 H23B 0.9600
C23 H23C 0.9600
C24 O1 1.269(4)
C24 C25 1.402(5)
C25 C26 1.379(5)
C25 H25 0.9300
C26 O2 1.277(4)
C26 C27 1.505(5)
C27 H27A 0.9600
C27 H27B 0.9600
C27 H27C 0.9600
N1 Pt1 1.997(2)
O1 Pt1 2.083(2)
O2 Pt1 1.990(2)
